data_4310527
loop_
_publ_author_name
'Sergei Fokin'
'Victor Ovcharenko'
'Galina Romanenko'
'Vladimir Ikorskii'

_publ_section_title
;
 Problem of a Wide Variety of Products in the Cu(hfac)2-Nitroxide System
;
_journal_name_full 'Inorganic Chemistry'
_journal_page_first 969
_journal_page_last 977
_journal_paper_doi 10.1021/ic034964d
_journal_volume 43
_journal_year 2004
_chemical_formula_sum 'C21 H19 Cu F12 N4 O6'
_chemical_formula_weight 714.94
_space_group_IT_number 2
_symmetry_cell_setting triclinic
_symmetry_space_group_name_Hall '-P 1'
_symmetry_space_group_name_H-M 'P -1'
_atom_sites_solution_hydrogens geom
_atom_sites_solution_primary direct
_atom_sites_solution_secondary difmap
_audit_creation_method SHELXL-97
_cell_angle_alpha 102.56(2)
_cell_angle_beta 96.54(5)
_cell_angle_gamma 102.59(6)
_cell_formula_units_Z 2
_cell_length_a 10.190(12)
_cell_length_b 10.848(6)
_cell_length_c 13.395(6)
_cell_measurement_temperature 293(2)
_cell_volume 1390(2)
_computing_structure_refinement 'SHELXL-97 (Sheldrick, 1997)'
_computing_structure_solution 'SHELXS-97 (Sheldrick, 1990)'
_diffrn_ambient_temperature 293(2)
_diffrn_measured_fraction_theta_full 0.760
_diffrn_measured_fraction_theta_max 0.760
_diffrn_radiation_monochromator graphite
_diffrn_radiation_source 'fine-focus sealed tube'
_diffrn_radiation_type MoK\a
_diffrn_radiation_wavelength 0.71073
_diffrn_reflns_av_R_equivalents 0.0533
_diffrn_reflns_av_sigmaI/netI 0.0368
_diffrn_reflns_limit_h_max 7
_diffrn_reflns_limit_h_min 0
_diffrn_reflns_limit_k_max 11
_diffrn_reflns_limit_k_min -11
_diffrn_reflns_limit_l_max 14
_diffrn_reflns_limit_l_min -14
_diffrn_reflns_number 2970
_diffrn_reflns_theta_full 22.48
_diffrn_reflns_theta_max 22.48
_diffrn_reflns_theta_min 1.99
_exptl_absorpt_coefficient_mu 0.910
_exptl_crystal_density_diffrn 1.708
_exptl_crystal_density_method 'not measured'
_exptl_crystal_F_000 716
_refine_diff_density_max 0.714
_refine_diff_density_min -1.209
_refine_diff_density_rms 0.163
_refine_ls_extinction_coef 0.000(3)
_refine_ls_extinction_expression Fc^*^=kFc[1+0.001xFc^2^\l^3^/sin(2\q)]^-1/4^
_refine_ls_extinction_method SHELXL
_refine_ls_goodness_of_fit_ref 2.316
_refine_ls_hydrogen_treatment mixed
_refine_ls_matrix_type full
_refine_ls_number_parameters 426
_refine_ls_number_reflns 2754
_refine_ls_number_restraints 0
_refine_ls_restrained_S_all 2.316
_refine_ls_R_factor_all 0.0994
_refine_ls_R_factor_gt 0.0814
_refine_ls_shift/su_max 5.147
_refine_ls_shift/su_mean 0.028
_refine_ls_structure_factor_coef Fsqd
_refine_ls_weighting_details 'calc w=1/[\s^2^(Fo^2^)+(0.0566P)^2^+1.2538P] where P=(Fo^2^+2Fc^2^)/3'
_refine_ls_weighting_scheme calc
_refine_ls_wR_factor_gt 0.1981
_refine_ls_wR_factor_ref 0.2208
_reflns_number_gt 2293
_reflns_number_total 2754
_reflns_threshold_expression >2sigma(I)
_cod_data_source_file ic034964dsi20030813_090632_05.cif
_cod_data_source_block aa1
_cod_depositor_comments
;
The following automatic conversions were performed:

data name '_atom_site_symetry_multiplicity' was replaced with
'_atom_site_symmetry_multiplicity' as specified in the replacement
file 'data/replacement-values/replacement_tags.lst'.

Automatic conversion script
Id: cif_correct_tags 9268 2022-04-12 08:56:07Z antanas 
;
_cod_original_cell_volume 1390.1(19)
_cod_database_code 4310527

loop_
_symmetry_equiv_pos_as_xyz
'x, y, z'
'-x, -y, -z'

loop_
_atom_site_label
_atom_site_type_symbol
_atom_site_fract_x
_atom_site_fract_y
_atom_site_fract_z
_atom_site_U_iso_or_equiv
_atom_site_adp_type
_atom_site_occupancy
_atom_site_symmetry_multiplicity
_atom_site_calc_flag
_atom_site_refinement_flags
_atom_site_disorder_assembly
_atom_site_disorder_group
Cu1 Cu 0.5000 0.5000 0.5000 0.0273(7) Uani 1 2 d S . .
O1 O 0.3310(10) 0.5508(6) 0.5078(5) 0.053(3) Uani 1 1 d . . .
C1 C 0.1692(17) 0.6690(10) 0.4915(8) 0.048(4) Uani 1 1 d . . .
F1 F 0.1473(9) 0.7875(6) 0.4935(6) 0.080(3) Uani 1 1 d . . .
F2 F 0.1113(8) 0.5955(6) 0.3948(4) 0.058(2) Uani 1 1 d . . .
F3 F 0.0941(8) 0.6198(6) 0.5559(4) 0.054(2) Uani 1 1 d . . .
C2 C 0.3109(15) 0.6662(9) 0.5170(7) 0.039(4) Uani 1 1 d . . .
C3 C 0.4187(16) 0.7832(9) 0.5532(7) 0.038(4) Uani 1 1 d . . .
H3 H 0.3948 0.8622 0.5594 0.22(11) Uiso 1 1 calc R . .
C4 C 0.5511(15) 0.7881(10) 0.5788(7) 0.033(3) Uani 1 1 d . . .
C5 C 0.6470(18) 0.9212(12) 0.6235(9) 0.058(4) Uani 1 1 d . . .
F4 F 0.6881(12) 0.9411(8) 0.7210(6) 0.124(4) Uani 1 1 d . . .
F5 F 0.7504(17) 0.9347(11) 0.5811(14) 0.224(10) Uani 1 1 d . . .
F6 F 0.5958(10) 1.0200(7) 0.6134(7) 0.109(4) Uani 1 1 d . . .
O2 O 0.6077(8) 0.6964(7) 0.5744(5) 0.039(2) Uani 1 1 d . . .
Cu2 Cu 0.0000 0.0000 0.0000 0.0284(7) Uani 1 2 d S . .
O3 O 0.1502(7) -0.0117(5) -0.0749(4) 0.0252(18) Uani 1 1 d . . .
C6 C 0.3418(12) -0.0630(8) -0.1308(7) 0.033(3) Uani 1 1 d . . .
F7 F 0.2863(7) -0.0876(6) -0.2292(4) 0.055(2) Uani 1 1 d . . .
F8 F 0.4281(8) -0.1405(6) -0.1252(5) 0.055(2) Uani 1 1 d . . .
F9 F 0.4237(7) 0.0590(5) -0.1071(4) 0.0445(18) Uani 1 1 d . . .
C7 C 0.2369(10) -0.0735(7) -0.0608(6) 0.016(2) Uani 1 1 d . . .
C8 C 0.2505(13) -0.1487(8) 0.0115(7) 0.035(3) Uani 1 1 d . . .
H8 H 0.3228 -0.1879 0.0159 0.00(2) Uiso 1 1 calc R . .
C9 C 0.1521(13) -0.1633(8) 0.0770(7) 0.027(3) Uani 1 1 d . . .
C10 C 0.1658(15) -0.2537(9) 0.1486(8) 0.035(3) Uani 1 1 d . . .
F10 F 0.2934(9) -0.2521(6) 0.1783(5) 0.056(2) Uani 1 1 d . . .
F11 F 0.1131(8) -0.2231(6) 0.2337(4) 0.057(2) Uani 1 1 d . . .
F12 F 0.1028(8) -0.3766(5) 0.1000(5) 0.059(2) Uani 1 1 d . . .
O4 O 0.0484(8) -0.1186(5) 0.0822(4) 0.028(2) Uani 1 1 d . . .
O01 O 0.4928(8) 0.5711(6) 0.3602(5) 0.042(2) Uani 1 1 d . . .
N1 N 0.5499(10) 0.5392(7) 0.2796(6) 0.038(3) Uani 1 1 d . . .
C01 C 0.6722(11) 0.6248(8) 0.2614(8) 0.031(3) Uani 1 1 d . . .
C011 C 0.7843(14) 0.6733(10) 0.3584(8) 0.045(3) Uani 1 1 d . . .
H111 H 0.7436 0.6684 0.4191 0.33(18) Uiso 1 1 calc R . .
H112 H 0.8313 0.7620 0.3639 0.6(4) Uiso 1 1 calc R . .
H113 H 0.8479 0.6196 0.3527 0.6(3) Uiso 1 1 calc R . .
C012 C 0.6308(17) 0.7426(9) 0.2316(10) 0.053(4) Uani 1 1 d . . .
H121 H 0.5400 0.7424 0.2446 0.13(8) Uiso 1 1 calc R . .
H122 H 0.6335 0.7365 0.1593 0.8(6) Uiso 1 1 calc R . .
H123 H 0.6931 0.8220 0.2724 0.16(8) Uiso 1 1 calc R . .
C02 C 0.7095(12) 0.5335(8) 0.1668(7) 0.033(3) Uani 1 1 d . . .
C021 C 0.7593(13) 0.5967(10) 0.0841(8) 0.046(3) Uani 1 1 d . . .
H211 H 0.7740 0.5317 0.0282 0.03(3) Uiso 1 1 calc R . .
H212 H 0.8434 0.6616 0.1128 0.03(3) Uiso 1 1 calc R . .
H213 H 0.6923 0.6372 0.0583 0.03(3) Uiso 1 1 calc R . .
C022 C 0.8016(13) 0.4518(9) 0.2000(8) 0.044(3) Uani 1 1 d . . .
H221 H 0.8027 0.3829 0.1416 0.04(3) Uiso 1 1 calc R . .
H222 H 0.7680 0.4151 0.2540 0.03(2) Uiso 1 1 calc R . .
H223 H 0.8925 0.5058 0.2253 0.02(2) Uiso 1 1 calc R . .
N2 N 0.5747(9) 0.4396(6) 0.1257(6) 0.029(2) Uani 1 1 d . . .
O02 O 0.5463(9) 0.3600(5) 0.0345(5) 0.044(2) Uani 1 1 d . . .
C03 C 0.4832(12) 0.4403(8) 0.1942(7) 0.029(3) Uani 1 1 d . . .
C04 C 0.3564(11) 0.3561(7) 0.1841(6) 0.021(3) Uani 1 1 d . . .
C05 C 0.2883(13) 0.2409(8) 0.1037(7) 0.029(3) Uani 1 1 d . . .
H05 H 0.371(11) 0.205(10) 0.052(8) 0.05(3) Uiso 1 1 d . . .
N3 N 0.1682(11) 0.1864(7) 0.1223(5) 0.031(3) Uani 1 1 d . . .
N4 N 0.1530(9) 0.2653(7) 0.2131(5) 0.025(2) Uani 1 1 d . . .
C41 C 0.0398(14) 0.2304(10) 0.2611(7) 0.046(4) Uani 1 1 d . . .
H411 H 0.0688 0.2505 0.3348 0.11(5) Uiso 1 1 calc R . .
H412 H -0.0011 0.1386 0.2355 0.26(13) Uiso 1 1 calc R . .
H413 H -0.0256 0.2782 0.2459 0.11(6) Uiso 1 1 calc R . .
C06 C 0.2652(11) 0.3661(8) 0.2513(7) 0.025(3) Uani 1 1 d . . .
H06 H 0.279(9) 0.449(8) 0.311(6) 0.03(2) Uiso 1 1 d . . .

loop_
_atom_site_aniso_label
_atom_site_aniso_U_11
_atom_site_aniso_U_22
_atom_site_aniso_U_33
_atom_site_aniso_U_23
_atom_site_aniso_U_13
_atom_site_aniso_U_12
Cu1 0.0445(17) 0.0204(8) 0.0129(8) -0.0028(6) 0.0002(7) 0.0089(7)
O1 0.104(8) 0.026(4) 0.039(4) 0.013(3) 0.037(4) 0.024(4)
C1 0.073(13) 0.043(6) 0.040(6) 0.013(5) 0.002(7) 0.040(6)
F1 0.106(8) 0.042(4) 0.105(6) 0.022(4) 0.023(5) 0.040(4)
F2 0.076(6) 0.071(4) 0.026(3) 0.008(3) -0.001(3) 0.025(4)
F3 0.054(6) 0.073(4) 0.041(4) 0.016(3) 0.016(3) 0.021(4)
C2 0.076(13) 0.036(6) 0.018(5) 0.015(4) 0.017(6) 0.024(6)
C3 0.062(13) 0.033(6) 0.019(5) 0.005(4) 0.004(6) 0.012(6)
C4 0.032(11) 0.047(6) 0.019(5) 0.006(4) -0.006(5) 0.013(6)
C5 0.068(14) 0.061(8) 0.039(7) 0.007(6) 0.012(7) 0.006(8)
F4 0.192(11) 0.074(5) 0.062(5) 0.002(4) -0.072(6) 0.007(6)
F5 0.197(17) 0.094(8) 0.295(19) -0.079(10) 0.155(15) -0.077(9)
F6 0.121(9) 0.046(4) 0.125(7) 0.028(4) -0.069(6) -0.012(5)
O2 0.042(7) 0.060(5) 0.024(3) 0.016(3) 0.012(3) 0.024(4)
Cu2 0.0456(17) 0.0185(8) 0.0225(9) 0.0022(6) 0.0041(8) 0.0149(8)
O3 0.026(6) 0.024(3) 0.024(3) -0.001(2) -0.009(3) 0.018(3)
C6 0.051(10) 0.019(5) 0.028(5) 0.000(4) -0.005(5) 0.016(5)
F7 0.051(6) 0.079(4) 0.028(3) -0.002(3) 0.010(3) 0.012(4)
F8 0.062(6) 0.050(4) 0.079(4) 0.032(3) 0.037(4) 0.040(4)
F9 0.047(5) 0.022(3) 0.058(4) 0.003(2) 0.020(3) -0.003(3)
C7 0.008(8) 0.020(4) 0.014(4) -0.012(3) -0.001(4) 0.008(4)
C8 0.060(10) 0.019(4) 0.032(5) 0.005(4) 0.018(6) 0.021(5)
C9 0.033(11) 0.021(5) 0.025(5) -0.002(4) 0.000(5) 0.012(5)
C10 0.027(11) 0.043(6) 0.042(6) 0.019(5) 0.005(6) 0.015(5)
F10 0.050(7) 0.069(4) 0.062(4) 0.037(3) 0.005(4) 0.025(4)
F11 0.086(7) 0.065(4) 0.039(3) 0.031(3) 0.021(4) 0.037(4)
F12 0.084(6) 0.025(3) 0.071(4) 0.022(3) 0.014(4) 0.012(3)
O4 0.038(7) 0.019(3) 0.026(3) 0.003(2) 0.002(3) 0.009(3)
O01 0.058(7) 0.022(3) 0.038(4) -0.010(3) 0.005(4) 0.009(3)
N1 0.049(8) 0.019(4) 0.039(5) -0.007(3) 0.008(5) 0.008(4)
C01 0.015(8) 0.021(5) 0.051(6) 0.001(4) -0.003(5) 0.007(5)
C011 0.045(10) 0.038(6) 0.043(6) -0.001(5) -0.011(6) 0.012(6)
C012 0.052(13) 0.021(5) 0.080(9) 0.005(5) -0.006(7) 0.015(5)
C02 0.041(9) 0.020(5) 0.038(5) 0.002(4) 0.009(5) 0.008(5)
C021 0.051(10) 0.032(5) 0.050(7) 0.014(5) -0.005(6) 0.003(6)
C022 0.064(11) 0.029(5) 0.038(6) 0.002(5) 0.004(6) 0.015(6)
N2 0.034(8) 0.017(4) 0.035(5) 0.005(3) 0.000(5) 0.011(4)
O02 0.080(7) 0.020(3) 0.029(4) 0.001(3) 0.012(4) 0.012(3)
C03 0.030(10) 0.017(5) 0.041(6) 0.003(4) 0.002(6) 0.012(5)
C04 0.018(9) 0.020(4) 0.022(5) 0.000(3) -0.005(5) 0.007(5)
C05 0.041(10) 0.017(5) 0.028(5) 0.002(4) 0.007(5) 0.007(5)
N3 0.054(9) 0.021(4) 0.020(4) -0.002(3) 0.009(4) 0.018(4)
N4 0.017(7) 0.034(4) 0.019(4) 0.000(3) -0.001(4) 0.007(4)
C41 0.055(11) 0.047(6) 0.023(5) -0.009(4) -0.007(6) 0.010(6)
C06 0.018(9) 0.027(5) 0.025(5) -0.003(4) -0.003(5) 0.004(5)

loop_
_atom_type_symbol
_atom_type_description
_atom_type_scat_dispersion_real
_atom_type_scat_dispersion_imag
_atom_type_scat_source
C C 0.0033 0.0016 'International Tables Vol C Tables 4.2.6.8 and 6.1.1.4'
H H 0.0000 0.0000 'International Tables Vol C Tables 4.2.6.8 and 6.1.1.4'
N N 0.0061 0.0033 'International Tables Vol C Tables 4.2.6.8 and 6.1.1.4'
O O 0.0106 0.0060 'International Tables Vol C Tables 4.2.6.8 and 6.1.1.4'
F F 0.0171 0.0103 'International Tables Vol C Tables 4.2.6.8 and 6.1.1.4'
Cu Cu 0.3201 1.2651 'International Tables Vol C Tables 4.2.6.8 and 6.1.1.4'

loop_
_geom_angle_atom_site_label_1
_geom_angle_atom_site_label_2
_geom_angle_atom_site_label_3
_geom_angle
_geom_angle_site_symmetry_1
_geom_angle_site_symmetry_3
_geom_angle_publ_flag
O1 Cu1 O1 180.000(2) . 2_666 ?
O1 Cu1 O2 91.0(3) . 2_666 ?
O1 Cu1 O2 89.0(3) 2_666 2_666 ?
O1 Cu1 O2 89.0(3) . . ?
O1 Cu1 O2 91.0(3) 2_666 . ?
O2 Cu1 O2 180.0(3) 2_666 . ?
O1 Cu1 O01 83.2(3) . . ?
O1 Cu1 O01 96.8(3) 2_666 . ?
O2 Cu1 O01 96.0(2) 2_666 . ?
O2 Cu1 O01 84.0(2) . . ?
O1 Cu1 O01 96.8(3) . 2_666 ?
O1 Cu1 O01 83.2(3) 2_666 2_666 ?
O2 Cu1 O01 84.0(2) 2_666 2_666 ?
O2 Cu1 O01 96.0(2) . 2_666 ?
O01 Cu1 O01 180.000(2) . 2_666 ?
C2 O1 Cu1 128.0(9) . . ?
F3 C1 F1 106.7(10) . . ?
F3 C1 F2 106.0(11) . . ?
F1 C1 F2 104.8(9) . . ?
F3 C1 C2 111.0(9) . . ?
F1 C1 C2 115.7(11) . . ?
F2 C1 C2 112.0(10) . . ?
O1 C2 C3 123.0(13) . . ?
O1 C2 C1 114.9(10) . . ?
C3 C2 C1 122.1(10) . . ?
C4 C3 C2 125.3(11) . . ?
O2 C4 C3 129.0(10) . . ?
O2 C4 C5 113.9(13) . . ?
C3 C4 C5 117.1(11) . . ?
F5 C5 F4 107.4(16) . . ?
F5 C5 F6 105.0(14) . . ?
F4 C5 F6 105.6(11) . . ?
F5 C5 C4 111.4(11) . . ?
F4 C5 C4 111.6(11) . . ?
F6 C5 C4 115.2(13) . . ?
C4 O2 Cu1 121.5(8) . . ?
O3 Cu2 O3 180.0(3) . 2 ?
O3 Cu2 O4 92.0(3) . . ?
O3 Cu2 O4 88.0(3) 2 . ?
O3 Cu2 O4 88.0(3) . 2 ?
O3 Cu2 O4 92.0(3) 2 2 ?
O4 Cu2 O4 180.0(5) . 2 ?
O3 Cu2 N3 95.9(3) . 2 ?
O3 Cu2 N3 84.1(3) 2 2 ?
O4 Cu2 N3 89.7(2) . 2 ?
O4 Cu2 N3 90.3(2) 2 2 ?
O3 Cu2 N3 84.1(3) . . ?
O3 Cu2 N3 95.9(3) 2 . ?
O4 Cu2 N3 90.3(2) . . ?
O4 Cu2 N3 89.7(2) 2 . ?
N3 Cu2 N3 180.0(4) 2 . ?
C7 O3 Cu2 126.3(6) . . ?
F7 C6 F9 105.9(7) . . ?
F7 C6 F8 107.2(8) . . ?
F9 C6 F8 104.5(9) . . ?
F7 C6 C7 112.4(9) . . ?
F9 C6 C7 111.0(7) . . ?
F8 C6 C7 115.1(8) . . ?
O3 C7 C8 129.2(10) . . ?
O3 C7 C6 113.8(8) . . ?
C8 C7 C6 117.0(9) . . ?
C9 C8 C7 118.6(10) . . ?
O4 C9 C8 129.9(9) . . ?
O4 C9 C10 113.5(10) . . ?
C8 C9 C10 116.5(10) . . ?
F10 C10 F11 107.1(9) . . ?
F10 C10 F12 106.5(9) . . ?
F11 C10 F12 107.5(10) . . ?
F10 C10 C9 112.2(10) . . ?
F11 C10 C9 112.7(9) . . ?
F12 C10 C9 110.6(8) . . ?
C9 O4 Cu2 123.9(6) . . ?
N1 O01 Cu1 128.6(6) . . ?
O01 N1 C03 122.1(10) . . ?
O01 N1 C01 122.1(7) . . ?
C03 N1 C01 113.9(9) . . ?
N1 C01 C012 107.8(10) . . ?
N1 C01 C011 111.7(9) . . ?
C012 C01 C011 109.6(8) . . ?
N1 C01 C02 101.3(7) . . ?
C012 C01 C02 111.7(9) . . ?
C011 C01 C02 114.4(10) . . ?
N2 C02 C021 110.2(8) . . ?
N2 C02 C022 104.6(7) . . ?
C021 C02 C022 111.9(10) . . ?
N2 C02 C01 99.9(8) . . ?
C021 C02 C01 116.2(8) . . ?
C022 C02 C01 112.6(8) . . ?
O02 N2 C03 122.4(8) . . ?
O02 N2 C02 123.0(9) . . ?
C03 N2 C02 114.6(7) . . ?
N1 C03 N2 104.5(9) . . ?
N1 C03 C04 126.6(10) . . ?
N2 C03 C04 128.7(8) . . ?
C06 C04 C03 126.4(8) . . ?
C06 C04 C05 103.8(9) . . ?
C03 C04 C05 129.7(10) . . ?
N3 C05 C04 111.5(9) . . ?
C05 N3 N4 105.4(8) . . ?
C05 N3 Cu2 124.5(6) . . ?
N4 N3 Cu2 129.5(7) . . ?
C06 N4 N3 111.1(9) . . ?
C06 N4 C41 127.6(8) . . ?
N3 N4 C41 120.9(8) . . ?
N4 C06 C04 108.1(8) . . ?

loop_
_geom_bond_atom_site_label_1
_geom_bond_atom_site_label_2
_geom_bond_distance
_geom_bond_site_symmetry_2
_geom_bond_publ_flag
Cu1 O1 1.926(9) . ?
Cu1 O1 1.926(9) 2_666 ?
Cu1 O2 2.132(8) 2_666 ?
Cu1 O2 2.132(8) . ?
Cu1 O01 2.174(7) . ?
Cu1 O01 2.174(7) 2_666 ?
O1 C2 1.293(12) . ?
C1 F3 1.336(14) . ?
C1 F1 1.347(12) . ?
C1 F2 1.354(12) . ?
C1 C2 1.454(17) . ?
C2 C3 1.435(16) . ?
C3 C4 1.340(16) . ?
C4 O2 1.249(13) . ?
C4 C5 1.508(17) . ?
C5 F5 1.249(17) . ?
C5 F4 1.281(13) . ?
C5 F6 1.315(15) . ?
Cu2 O3 1.936(7) . ?
Cu2 O3 1.936(7) 2 ?
Cu2 O4 1.970(6) . ?
Cu2 O4 1.970(6) 2 ?
Cu2 N3 2.473(8) 2 ?
Cu2 N3 2.473(8) . ?
O3 C7 1.242(10) . ?
C6 F7 1.319(10) . ?
C6 F9 1.350(11) . ?
C6 F8 1.349(11) . ?
C6 C7 1.502(14) . ?
C7 C8 1.408(13) . ?
C8 C9 1.412(15) . ?
C9 O4 1.257(12) . ?
C9 C10 1.530(13) . ?
C10 F10 1.310(13) . ?
C10 F11 1.324(12) . ?
C10 F12 1.329(12) . ?
O01 N1 1.300(11) . ?
N1 C03 1.376(12) . ?
N1 C01 1.463(14) . ?
C01 C012 1.545(13) . ?
C01 C011 1.540(14) . ?
C01 C02 1.568(13) . ?
C02 N2 1.484(14) . ?
C02 C021 1.504(14) . ?
C02 C022 1.518(14) . ?
N2 O02 1.294(9) . ?
N2 C03 1.380(13) . ?
C03 C04 1.384(15) . ?
C04 C06 1.370(14) . ?
C04 C05 1.439(12) . ?
C05 N3 1.314(14) . ?
N3 N4 1.373(10) . ?
N4 C06 1.357(12) . ?
N4 C41 1.404(15) . ?
